data_4027228
loop_
_publ_author_name
'Murali Mohan Guru'
'Tharmalingam Punniyamurthy'

_publ_section_title
;
 Copper(II)-Catalyzed Aerobic Oxidative Synthesis of Substituted 1,2,3-
 and 1,2,4-Triazoles from Bisarylhydrazones via C-H
 Functionalization/C-C/N-N/C-N Bonds Formation
;
_journal_name_full 'Journal of Organic Chemistry'
_journal_page_first 5063
_journal_page_last 5073
_journal_paper_doi 10.1021/jo300592t
_journal_volume 77
_journal_year 2012
_chemical_formula_sum 'C20 H15 Cl2 N3 O'
_chemical_formula_weight 384.25
_chemical_name_systematic
; 
 ? 
;
_space_group_IT_number 29
_symmetry_cell_setting orthorhombic
_symmetry_space_group_name_Hall 'P 2c -2ac'
_symmetry_space_group_name_H-M 'P c a 21'
_atom_sites_solution_hydrogens geom
_atom_sites_solution_primary direct
_atom_sites_solution_secondary difmap
_audit_creation_method SHELXL-97
_cell_angle_alpha 90.00
_cell_angle_beta 90.00
_cell_angle_gamma 90.00
_cell_formula_units_Z 4
_cell_length_a 9.8152(6)
_cell_length_b 10.6246(5)
_cell_length_c 17.8012(8)
_cell_measurement_temperature 298(2)
_cell_volume 1856.35(17)
_computing_structure_refinement 'SHELXL-97 (Sheldrick, 1997)'
_computing_structure_solution 'SHELXS-97 (Sheldrick, 1990)'
_diffrn_ambient_temperature 298(2)
_diffrn_measured_fraction_theta_full 0.996
_diffrn_measured_fraction_theta_max 0.996
_diffrn_radiation_monochromator graphite
_diffrn_radiation_source 'fine-focus sealed tube'
_diffrn_radiation_type MoK\a
_diffrn_radiation_wavelength 0.71073
_diffrn_reflns_av_R_equivalents 0.0431
_diffrn_reflns_av_sigmaI/netI 0.0409
_diffrn_reflns_limit_h_max 11
_diffrn_reflns_limit_h_min -11
_diffrn_reflns_limit_k_max 12
_diffrn_reflns_limit_k_min -11
_diffrn_reflns_limit_l_max 20
_diffrn_reflns_limit_l_min -21
_diffrn_reflns_number 18741
_diffrn_reflns_theta_full 24.84
_diffrn_reflns_theta_max 24.84
_diffrn_reflns_theta_min 1.92
_exptl_absorpt_coefficient_mu 0.363
_exptl_absorpt_correction_T_max 0.900
_exptl_absorpt_correction_T_min 0.877
_exptl_absorpt_correction_type multi-scan
_exptl_absorpt_process_details SADBAS
_exptl_crystal_colour colorless
_exptl_crystal_density_diffrn 1.375
_exptl_crystal_description block
_exptl_crystal_F_000 792.0
_exptl_crystal_size_max 0.36
_exptl_crystal_size_mid 0.32
_exptl_crystal_size_min 0.29
_refine_diff_density_max 0.189
_refine_diff_density_min -0.197
_refine_diff_density_rms 0.053
_refine_ls_abs_structure_details 'Flack H D (1983), Acta Cryst. A39, 876-881'
_refine_ls_abs_structure_Flack 0.11(9)
_refine_ls_extinction_coef 0.0051(13)
_refine_ls_extinction_expression Fc^*^=kFc[1+0.001xFc^2^\l^3^/sin(2\q)]^-1/4^
_refine_ls_extinction_method SHELXL
_refine_ls_goodness_of_fit_ref 0.836
_refine_ls_matrix_type full
_refine_ls_number_parameters 236
_refine_ls_number_reflns 3195
_refine_ls_number_restraints 4
_refine_ls_restrained_S_all 0.887
_refine_ls_R_factor_all 0.0809
_refine_ls_R_factor_gt 0.0452
_refine_ls_shift/su_max 0.000
_refine_ls_shift/su_mean 0.000
_refine_ls_structure_factor_coef Fsqd
_refine_ls_weighting_details 'calc w=1/[\s^2^(Fo^2^)+(0.1000P)^2^+0.0200P] where P=(Fo^2^+2Fc^2^)/3'
_refine_ls_weighting_scheme calc
_refine_ls_wR_factor_gt 0.1166
_refine_ls_wR_factor_ref 0.1380
_reflns_number_gt 2075
_reflns_number_total 3195
_reflns_threshold_expression >2sigma(I)
_cod_data_source_file jo300592t_si_002.cif
_cod_data_source_block 1c''
_cod_original_cell_volume 1856.36(17)
_cod_database_code 4027228

loop_
_symmetry_equiv_pos_as_xyz
'x, y, z'
'-x, -y, z+1/2'
'x+1/2, -y, z'
'-x+1/2, y, z+1/2'

loop_
_atom_site_label
_atom_site_type_symbol
_atom_site_fract_x
_atom_site_fract_y
_atom_site_fract_z
_atom_site_U_iso_or_equiv
_atom_site_adp_type
_atom_site_occupancy
_atom_site_symmetry_multiplicity
_atom_site_calc_flag
_atom_site_refinement_flags
Cl1 Cl 0.18497(17) 0.76309(11) -0.02914(8) 0.1056(6) Uani 1 1 d .
Cl2 Cl 0.17347(16) -0.49522(13) 0.31805(8) 0.1084(5) Uani 1 1 d .
N3 N 0.1371(3) 0.1445(3) 0.06597(17) 0.0572(8) Uani 1 1 d .
C5 C 0.2564(6) 0.5832(4) 0.0690(3) 0.0774(12) Uani 1 1 d .
H5 H 0.3165 0.6421 0.0888 0.093 Uiso 1 1 calc R
C3 C 0.0878(5) 0.5268(4) -0.0222(3) 0.0733(13) Uani 1 1 d .
H3 H 0.0326 0.5486 -0.0627 0.088 Uiso 1 1 calc R
C1 C 0.1625(4) 0.3736(3) 0.0696(2) 0.0580(10) Uani 1 1 d .
C6 C 0.2473(5) 0.4637(4) 0.0996(3) 0.0739(12) Uani 1 1 d .
H6 H 0.2998 0.4438 0.1415 0.089 Uiso 1 1 calc R
C2 C 0.0828(4) 0.4057(4) 0.0077(2) 0.0694(12) Uani 1 1 d .
H2 H 0.0258 0.3457 -0.0138 0.083 Uiso 1 1 calc R
C4 C 0.1749(5) 0.6136(4) 0.0087(3) 0.0692(12) Uani 1 1 d .
C7 C 0.2087(4) -0.1415(4) 0.1802(2) 0.0535(9) Uani 1 1 d .
C10 C 0.1849(5) -0.3564(4) 0.2664(2) 0.0727(13) Uani 1 1 d .
C12 C 0.0835(4) -0.2009(4) 0.1896(2) 0.0656(11) Uani 1 1 d .
H12 H 0.0069 -0.1673 0.1663 0.079 Uiso 1 1 calc R
C9 C 0.3101(5) -0.2995(4) 0.2592(3) 0.0767(13) Uani 1 1 d .
H9 H 0.3863 -0.3329 0.2830 0.092 Uiso 1 1 calc R
C8 C 0.3211(4) -0.1929(4) 0.2164(2) 0.0665(12) Uani 1 1 d .
H8 H 0.4056 -0.1540 0.2114 0.080 Uiso 1 1 calc R
C11 C 0.0705(5) -0.3066(4) 0.2319(2) 0.0725(12) Uani 1 1 d .
H11 H -0.0140 -0.3450 0.2376 0.087 Uiso 1 1 calc R
C13 C 0.1639(4) 0.1321(3) -0.0144(2) 0.0582(10) Uani 1 1 d .
C18 C 0.2869(5) 0.1737(4) -0.0425(2) 0.0710(12) Uani 1 1 d .
H18 H 0.3548 0.2041 -0.0108 0.085 Uiso 1 1 calc R
C16 C 0.2075(7) 0.1193(5) -0.1648(3) 0.0982(18) Uani 1 1 d .
H16 H 0.2219 0.1151 -0.2163 0.118 Uiso 1 1 calc R
C14 C 0.0638(5) 0.0820(4) -0.0592(2) 0.0768(13) Uani 1 1 d .
H14 H -0.0178 0.0532 -0.0390 0.092 Uiso 1 1 calc R
C15 C 0.0885(7) 0.0760(5) -0.1355(3) 0.1020(18) Uani 1 1 d .
H15 H 0.0230 0.0419 -0.1673 0.122 Uiso 1 1 calc R
C17 C 0.3055(6) 0.1685(5) -0.1201(3) 0.0931(16) Uani 1 1 d .
H17 H 0.3856 0.1990 -0.1412 0.112 Uiso 1 1 calc R
O2 O 0.3460(3) 0.0147(3) 0.11986(17) 0.0702(8) Uani 1 1 d .
C19 C 0.2308(4) -0.0261(4) 0.1332(2) 0.0551(10) Uani 1 1 d .
N7 N 0.1207(3) 0.0306(3) 0.10506(18) 0.0569(8) Uani 1 1 d D
H7 H 0.0412 -0.0020 0.1108 0.068 Uiso 1 1 calc RD
C20 C 0.1544(4) 0.2493(4) 0.1085(3) 0.0638(11) Uani 1 1 d .
N6 N 0.1600(4) 0.2447(3) 0.17656(17) 0.0710(11) Uani 1 1 d D
H6A H 0.1273 0.1850 0.1900 0.107 Uiso 1 1 calc RD

loop_
_atom_site_aniso_label
_atom_site_aniso_U_11
_atom_site_aniso_U_22
_atom_site_aniso_U_33
_atom_site_aniso_U_23
_atom_site_aniso_U_13
_atom_site_aniso_U_12
Cl1 0.1537(15) 0.0645(7) 0.0985(9) 0.0072(7) 0.0032(9) -0.0025(8)
Cl2 0.1353(12) 0.0941(9) 0.0958(9) 0.0374(8) -0.0114(10) -0.0155(9)
N3 0.0550(19) 0.059(2) 0.0576(19) 0.0051(17) 0.0067(15) 0.0025(16)
C5 0.088(3) 0.061(3) 0.083(3) -0.016(3) 0.006(3) -0.008(3)
C3 0.082(3) 0.062(3) 0.075(3) 0.007(2) -0.015(3) 0.011(2)
C1 0.057(2) 0.058(2) 0.059(2) -0.008(2) 0.001(2) 0.003(2)
C6 0.084(3) 0.069(3) 0.069(3) -0.008(2) -0.011(3) 0.008(3)
C2 0.061(3) 0.067(3) 0.080(3) -0.006(2) -0.010(2) 0.002(2)
C4 0.083(3) 0.060(3) 0.064(3) -0.006(2) 0.010(2) 0.008(2)
C7 0.051(2) 0.054(2) 0.055(2) -0.0052(18) -0.0006(18) -0.0003(18)
C10 0.091(4) 0.072(3) 0.055(2) 0.010(2) 0.001(2) -0.008(3)
C12 0.054(2) 0.067(3) 0.075(3) 0.010(2) -0.005(2) -0.001(2)
C9 0.075(3) 0.077(3) 0.078(3) 0.014(3) -0.018(2) -0.001(3)
C8 0.061(3) 0.073(3) 0.066(3) 0.010(2) -0.009(2) 0.000(2)
C11 0.063(3) 0.077(3) 0.078(3) 0.010(2) 0.008(2) -0.010(2)
C13 0.064(3) 0.050(2) 0.060(2) 0.003(2) 0.002(2) 0.006(2)
C18 0.070(3) 0.071(3) 0.071(3) 0.002(2) 0.018(2) 0.006(2)
C16 0.159(6) 0.074(3) 0.061(3) -0.002(3) 0.015(4) 0.005(4)
C14 0.087(3) 0.075(3) 0.068(3) 0.002(2) -0.004(3) -0.015(3)
C15 0.150(6) 0.089(4) 0.068(3) -0.001(3) -0.009(4) -0.023(4)
C17 0.110(4) 0.082(3) 0.087(4) 0.009(3) 0.038(3) 0.004(3)
O2 0.0362(15) 0.077(2) 0.097(2) 0.0106(16) 0.0027(14) -0.0053(13)
C19 0.044(2) 0.062(2) 0.059(2) -0.006(2) -0.0030(19) 0.004(2)
N7 0.0387(17) 0.063(2) 0.069(2) 0.0109(17) 0.0012(15) -0.0028(15)
C20 0.059(3) 0.061(3) 0.071(3) -0.007(2) 0.001(2) 0.001(2)
N6 0.116(3) 0.056(2) 0.0412(19) 0.0001(15) -0.0029(18) -0.0039(19)

loop_
_atom_type_symbol
_atom_type_description
_atom_type_scat_dispersion_real
_atom_type_scat_dispersion_imag
_atom_type_scat_source
C C 0.0033 0.0016 'International Tables Vol C Tables 4.2.6.8 and 6.1.1.4'
H H 0.0000 0.0000 'International Tables Vol C Tables 4.2.6.8 and 6.1.1.4'
N N 0.0061 0.0033 'International Tables Vol C Tables 4.2.6.8 and 6.1.1.4'
Cl Cl 0.1484 0.1585 'International Tables Vol C Tables 4.2.6.8 and 6.1.1.4'
O O 0.0106 0.0060 'International Tables Vol C Tables 4.2.6.8 and 6.1.1.4'

loop_
_geom_angle_atom_site_label_1
_geom_angle_atom_site_label_2
_geom_angle_atom_site_label_3
_geom_angle
C20 N3 N7 116.4(3)
C20 N3 C13 126.6(3)
N7 N3 C13 115.4(3)
C4 C5 C6 119.0(5)
C4 C3 C2 119.3(4)
C6 C1 C2 118.4(4)
C6 C1 C20 117.9(4)
C2 C1 C20 123.6(4)
C1 C6 C5 121.6(4)
C1 C2 C3 120.6(4)
C3 C4 C5 121.1(4)
C3 C4 Cl1 119.8(4)
C5 C4 Cl1 119.1(4)
C8 C7 C12 117.9(4)
C8 C7 C19 117.6(3)
C12 C7 C19 124.4(3)
C9 C10 C11 121.0(4)
C9 C10 Cl2 118.7(4)
C11 C10 Cl2 120.3(4)
C11 C12 C7 121.6(4)
C8 C9 C10 119.1(4)
C9 C8 C7 121.3(4)
C12 C11 C10 119.0(4)
C14 C13 C18 122.6(4)
C14 C13 N3 118.4(4)
C18 C13 N3 118.9(4)
C13 C18 C17 117.4(5)
C17 C16 C15 121.1(5)
C13 C14 C15 117.6(5)
C16 C15 C14 120.8(5)
C16 C17 C18 120.3(5)
O2 C19 N7 120.8(4)
O2 C19 C7 121.8(3)
N7 C19 C7 117.4(3)
C19 N7 N3 118.8(3)
N6 C20 N3 121.9(4)
N6 C20 C1 119.8(4)
N3 C20 C1 118.3(4)

loop_
_geom_bond_atom_site_label_1
_geom_bond_atom_site_label_2
_geom_bond_distance
Cl1 C4 1.728(5)
Cl2 C10 1.741(4)
N3 C20 1.357(5)
N3 N7 1.405(4)
N3 C13 1.460(5)
C5 C4 1.377(7)
C5 C6 1.385(6)
C3 C4 1.373(6)
C3 C2 1.394(6)
C1 C6 1.377(6)
C1 C2 1.393(6)
C1 C20 1.493(6)
C7 C8 1.389(5)
C7 C12 1.390(5)
C7 C19 1.501(5)
C10 C9 1.376(6)
C10 C11 1.385(6)
C12 C11 1.359(6)
C9 C8 1.369(6)
C13 C14 1.374(6)
C13 C18 1.379(6)
C18 C17 1.395(7)
C16 C17 1.353(8)
C16 C15 1.359(8)
C14 C15 1.381(7)
O2 C19 1.234(5)
C19 N7 1.335(5)
C20 N6 1.214(5)

loop_
_cod_related_entry_id
_cod_related_entry_database
_cod_related_entry_code
1 ChemSpider 30659496
